data_7716240
loop_
_publ_author_name
'Sundaresan, Sriram'
'Eppelsheimer, Julian'
'Gera, Esha'
'Wiener, Lukas'
'Carrella, Luca M.'
'Vignesh, Kuduva R.'
'Rentschler, Eva'

_publ_section_title
;
 A combined theoretical and experimental approach to determine the right
 choice of co-ligand to impart spin crossover in Fe(II) complexes based on
 1,3,4-oxadiazole ligands.
;
_journal_issue 24
_journal_name_full 'Dalton transactions (Cambridge, England : 2003)'
_journal_page_first 10303
_journal_page_last 10317
_journal_paper_doi 10.1039/d4dt01141d
_journal_volume 53
_journal_year 2024
_chemical_formula_moiety 'C23 H25 B2 Fe N7 O, C2 H3 N'
_chemical_formula_sum 'C25 H28 B2 Fe N8 O'
_chemical_formula_weight 534.02
_space_group_crystal_system monoclinic
_space_group_IT_number 15
_space_group_name_Hall '-C 2yc'
_space_group_name_H-M_alt 'C 1 2/c 1'
_atom_sites_solution_hydrogens geom
_audit_creation_date 2024-04-16
_audit_creation_method
;
Olex2 1.5
(compiled 2024.02.16 svn.r378c4104 for OlexSys, GUI svn.r6928)
;
_audit_update_record
;
2024-04-16 deposited with the CCDC.	2024-05-30 downloaded from the CCDC.
;
_cell_angle_alpha 90
_cell_angle_beta 91.282(2)
_cell_angle_gamma 90
_cell_formula_units_Z 8
_cell_length_a 22.9994(7)
_cell_length_b 10.7119(2)
_cell_length_c 20.7583(6)
_cell_measurement_reflns_used 90522
_cell_measurement_temperature 120
_cell_measurement_theta_max 30.97
_cell_measurement_theta_min 1.77
_cell_volume 5112.9(2)
_computing_cell_refinement
;
X-Area Recipe 1.34.0.0 (STOE, 2019)
;
_computing_data_collection
;
X-Area Pilatus3_SV 1.31.154.0 (STOE, 2019)
;
_computing_data_reduction
;
X-Area Integrate 1.77.0.0 (STOE, 2019)
X-Area LANA 1.77.1.0 (STOE, 2019)
;
_computing_molecular_graphics 'Olex2 1.5 (Dolomanov et al., 2009)'
_computing_publication_material
;
STOE & Cie GmbH, X-Area, software package for collecting single-crystal or
multi-domain crystal data on STOE area-detector diffractometers, for image 
processing, for the correction and scaling of reflection intensities and 
for outlier rejection, version 1.88, Darmstadt 2019
;
_computing_structure_refinement 'SHELXL 2018/3 (Sheldrick, 2015)'
_computing_structure_solution 'SHELXT 2014/5 (Sheldrick, 2014)'
_diffrn_ambient_temperature 120
_diffrn_detector Pilatus100K
_diffrn_detector_area_resol_mean 5.81
_diffrn_detector_type 'DECTRIS PILATUS 100K'
_diffrn_measured_fraction_theta_full 1.000
_diffrn_measured_fraction_theta_max 0.915
_diffrn_measurement_details
;
 3067 frames, detector distance = 60 mm
;
_diffrn_measurement_device 'Eulerian 4-circle diffractometer'
_diffrn_measurement_device_type 'STOE STADIVARI'
_diffrn_measurement_method 'rotation method, \w scans'
_diffrn_radiation_collimation '1.2 0.6 mm diameter'
_diffrn_radiation_monochromator 'Graded multilayer mirror'
_diffrn_radiation_polarisn_norm 180
_diffrn_radiation_probe x-ray
_diffrn_radiation_type 'Mo K\a'
_diffrn_radiation_wavelength 0.71073
_diffrn_reflns_av_R_equivalents 0.0386
_diffrn_reflns_av_unetI/netI 0.0254
_diffrn_reflns_Laue_measured_fraction_full 1.000
_diffrn_reflns_Laue_measured_fraction_max 0.915
_diffrn_reflns_limit_h_max 32
_diffrn_reflns_limit_h_min -32
_diffrn_reflns_limit_k_max 14
_diffrn_reflns_limit_k_min -15
_diffrn_reflns_limit_l_max 28
_diffrn_reflns_limit_l_min -29
_diffrn_reflns_number 38963
_diffrn_reflns_point_group_measured_fraction_full 1.000
_diffrn_reflns_point_group_measured_fraction_max 0.915
_diffrn_reflns_theta_full 25.242
_diffrn_reflns_theta_max 30.816
_diffrn_reflns_theta_min 1.963
_diffrn_source 'Axo Mo'
_diffrn_source_current 0.830
_diffrn_source_power 0.050
_diffrn_source_voltage 60
_exptl_absorpt_coefficient_mu 0.625
_exptl_absorpt_correction_T_max 0.9675
_exptl_absorpt_correction_T_min 0.2137
_exptl_absorpt_correction_type multi-scan
_exptl_absorpt_process_details
;
STOE LANA, absorption correction by scaling of reflection intensities.
J. Koziskova, F. Hahn, J. Richter, J. Kozisek, "Comparison of different
absorption corrections on the model structure of tetrakis(\m~2~-acetato)-
diaqua-di-copper(II)", Acta Chimica Slovaca, vol. 9, no. 2, 2016, pp. 136 - 140.
Afterwards a spherical absorption correction was performed within STOE LANA.
;
_exptl_crystal_colour red
_exptl_crystal_colour_primary red
_exptl_crystal_density_diffrn 1.387
_exptl_crystal_density_method 'not measured'
_exptl_crystal_description block
_exptl_crystal_F_000 2224
_exptl_crystal_size_max 0.7
_exptl_crystal_size_mid 0.5
_exptl_crystal_size_min 0.2
_refine_diff_density_max 0.440
_refine_diff_density_min -1.250
_refine_diff_density_rms 0.074
_refine_ls_extinction_method none
_refine_ls_goodness_of_fit_ref 1.075
_refine_ls_hydrogen_treatment constr
_refine_ls_matrix_type full
_refine_ls_number_parameters 337
_refine_ls_number_reflns 7340
_refine_ls_number_restraints 0
_refine_ls_restrained_S_all 1.075
_refine_ls_R_factor_all 0.0509
_refine_ls_R_factor_gt 0.0435
_refine_ls_shift/su_max 0.003
_refine_ls_shift/su_mean 0.000
_refine_ls_structure_factor_coef Fsqd
_refine_ls_weighting_details 'w=1/[\s^2^(Fo^2^)+(0.0783P)^2^+3.0977P] where P=(Fo^2^+2Fc^2^)/3'
_refine_ls_weighting_scheme calc
_refine_ls_wR_factor_gt 0.1185
_refine_ls_wR_factor_ref 0.1236
_reflns_d_resolution_high 0.694
_reflns_d_resolution_low 10.377
_reflns_Friedel_coverage 0.000
_reflns_limit_h_max 32
_reflns_limit_h_min -32
_reflns_limit_k_max 14
_reflns_limit_k_min -15
_reflns_limit_l_max 28
_reflns_limit_l_min -29
_reflns_number_gt 6220
_reflns_number_total 7340
_reflns_threshold_expression 'I > 2\s(I)'
_cod_data_source_file d4dt01141d2.cif
_cod_data_source_block xl-023-3b
_cod_depositor_comments 'Adding full bibliography for 7716239--7716246.cif.'
_cod_database_code 7716240
_shelx_shelxl_version_number 2018/3
_shelx_space_group_comment
;
The symmetry employed for this shelxl refinement is uniquely defined
by the following loop, which should always be used as a source of
symmetry information in preference to the above space-group names.
They are only intended as comments.
;
_olex2_refinement_description
;
1. Fixed Uiso
 At 1.2 times of:
  All C(H) groups, All C(H,H) groups
 At 1.5 times of:
  All B(H,H,H) groups, All C(H,H,H) groups
2.a Secondary CH2 refined with riding coordinates:
 C9(H9A,H9B), C10(H10A,H10B), C11(H11A,H11B)
2.b Aromatic/amide H refined with riding coordinates:
 C1(H1), C2(H2), C3(H3), C4(H4), C5(H5), C13(H13), C14(H14), C15(H15),
 C16(H16), C18(H18), C19(H19), C20(H20), C21(H21)
2.c Idealised Me refined as rotating group:
 B1(H1A,H1B,H1C), B2(H2A,H2B,H2C), C25(H25A,H25B,H25C)
;
_olex2_submission_special_instructions 'No special instructions were received'

loop_
_space_group_symop_operation_xyz
'x, y, z'
'-x, y, -z+1/2'
'x+1/2, y+1/2, z'
'-x+1/2, y+1/2, -z+1/2'
'-x, -y, -z'
'x, -y, z-1/2'
'-x+1/2, -y+1/2, -z'
'x+1/2, -y+1/2, z-1/2'

loop_
_atom_site_label
_atom_site_type_symbol
_atom_site_fract_x
_atom_site_fract_y
_atom_site_fract_z
_atom_site_U_iso_or_equiv
_atom_site_adp_type
_atom_site_occupancy
_atom_site_site_symmetry_order
_atom_site_calc_flag
_atom_site_refinement_flags_posn
_atom_site_refinement_flags_adp
_atom_site_refinement_flags_occupancy
_atom_site_disorder_assembly
_atom_site_disorder_group
Fe1 Fe 0.74252(2) 0.60717(2) 0.63272(2) 0.01792(8) Uani 1 1 d . . . . .
O1 O 0.61891(5) 0.43895(10) 0.52566(5) 0.0199(2) Uani 1 1 d . . . . .
N1 N 0.65137(5) 0.63437(12) 0.51849(6) 0.0190(2) Uani 1 1 d . . . . .
N2 N 0.68139(5) 0.57152(12) 0.56767(6) 0.0185(2) Uani 1 1 d . . . . .
N3 N 0.72571(6) 0.42915(12) 0.66107(6) 0.0210(2) Uani 1 1 d . . . . .
N4 N 0.67969(6) 0.65053(12) 0.69145(6) 0.0208(2) Uani 1 1 d . . . . .
N5 N 0.80043(5) 0.52397(11) 0.57896(6) 0.0203(2) Uani 1 1 d . . . . .
N6 N 0.75584(5) 0.77816(12) 0.60673(6) 0.0202(2) Uani 1 1 d . . . . .
N7 N 0.80305(6) 0.62373(12) 0.69958(6) 0.0216(3) Uani 1 1 d . . . . .
C1 C 0.57511(7) 0.66877(15) 0.40090(8) 0.0248(3) Uani 1 1 d . . . . .
H1 H 0.603719 0.731578 0.407905 0.030 Uiso 1 1 calc R U . . .
C2 C 0.53466(8) 0.67959(16) 0.35034(8) 0.0278(3) Uani 1 1 d . . . . .
H2 H 0.535676 0.750083 0.322621 0.033 Uiso 1 1 calc R U . . .
C3 C 0.49281(7) 0.58772(17) 0.34025(8) 0.0280(3) Uani 1 1 d . . . . .
H3 H 0.465114 0.596159 0.305885 0.034 Uiso 1 1 calc R U . . .
C4 C 0.49117(7) 0.48372(16) 0.38002(8) 0.0261(3) Uani 1 1 d . . . . .
H4 H 0.462592 0.420952 0.372747 0.031 Uiso 1 1 calc R U . . .
C5 C 0.53154(6) 0.47164(15) 0.43060(7) 0.0226(3) Uani 1 1 d . . . . .
H5 H 0.530778 0.400396 0.457822 0.027 Uiso 1 1 calc R U . . .
C6 C 0.57319(6) 0.56478(14) 0.44113(7) 0.0206(3) Uani 1 1 d . . . . .
C7 C 0.61527(6) 0.55270(13) 0.49451(7) 0.0192(3) Uani 1 1 d . . . . .
C8 C 0.66100(6) 0.45965(14) 0.57027(7) 0.0197(3) Uani 1 1 d . . . . .
C9 C 0.68159(7) 0.36552(14) 0.61760(8) 0.0235(3) Uani 1 1 d . . . . .
H9A H 0.699564 0.294045 0.595292 0.028 Uiso 1 1 calc R U . . .
H9B H 0.648699 0.334176 0.642966 0.028 Uiso 1 1 calc R U . . .
C10 C 0.70389(7) 0.44248(15) 0.72796(7) 0.0246(3) Uani 1 1 d . . . . .
H10A H 0.737004 0.453215 0.758755 0.030 Uiso 1 1 calc R U . . .
H10B H 0.682192 0.366576 0.740188 0.030 Uiso 1 1 calc R U . . .
C11 C 0.78262(7) 0.36217(14) 0.65740(8) 0.0238(3) Uani 1 1 d . . . . .
H11A H 0.776217 0.270782 0.656772 0.029 Uiso 1 1 calc R U . . .
H11B H 0.807631 0.382994 0.695322 0.029 Uiso 1 1 calc R U . . .
C12 C 0.66449(7) 0.55495(15) 0.73018(7) 0.0228(3) Uani 1 1 d . . . . .
C13 C 0.61688(7) 0.56327(17) 0.76999(8) 0.0278(3) Uani 1 1 d . . . . .
H13 H 0.606724 0.495113 0.796773 0.033 Uiso 1 1 calc R U . . .
C14 C 0.58434(7) 0.67240(18) 0.77015(8) 0.0304(3) Uani 1 1 d . . . . .
H14 H 0.551786 0.679998 0.797254 0.037 Uiso 1 1 calc R U . . .
C15 C 0.59985(7) 0.77000(16) 0.73039(8) 0.0275(3) Uani 1 1 d . . . . .
H15 H 0.578140 0.845453 0.729722 0.033 Uiso 1 1 calc R U . . .
C16 C 0.64771(7) 0.75568(14) 0.69149(7) 0.0226(3) Uani 1 1 d . . . . .
H16 H 0.658231 0.822414 0.663953 0.027 Uiso 1 1 calc R U . . .
C17 C 0.81141(7) 0.40324(13) 0.59624(8) 0.0229(3) Uani 1 1 d . . . . .
C18 C 0.84723(7) 0.32699(15) 0.56079(9) 0.0274(3) Uani 1 1 d . . . . .
H18 H 0.854064 0.243007 0.573559 0.033 Uiso 1 1 calc R U . . .
C19 C 0.87304(7) 0.37505(16) 0.50626(9) 0.0283(3) Uani 1 1 d . . . . .
H19 H 0.897741 0.324409 0.481122 0.034 Uiso 1 1 calc R U . . .
C20 C 0.86219(7) 0.49831(16) 0.48904(8) 0.0261(3) Uani 1 1 d . . . . .
H20 H 0.879692 0.533421 0.452188 0.031 Uiso 1 1 calc R U . . .
C21 C 0.82538(7) 0.56960(14) 0.52643(7) 0.0220(3) Uani 1 1 d . . . . .
H21 H 0.817712 0.653574 0.514228 0.026 Uiso 1 1 calc R U . . .
C22 C 0.76283(6) 0.88377(13) 0.60016(7) 0.0195(3) Uani 1 1 d . . . . .
C23 C 0.84190(7) 0.62382(14) 0.73524(8) 0.0218(3) Uani 1 1 d . . . . .
B1 B 0.77179(8) 1.03088(15) 0.59599(8) 0.0225(3) Uani 1 1 d . . . . .
H1A H 0.736573 1.081832 0.627891 0.034 Uiso 1 1 calc R U . . .
H1B H 0.766195 1.063755 0.541440 0.034 Uiso 1 1 calc R U . . .
H1C H 0.819281 1.057024 0.615524 0.034 Uiso 1 1 calc R U . . .
B2 B 0.89657(8) 0.62105(18) 0.78340(9) 0.0267(4) Uani 1 1 d . . . . .
H2A H 0.936292 0.571591 0.757940 0.040 Uiso 1 1 calc R U . . .
H2B H 0.884589 0.564471 0.830628 0.040 Uiso 1 1 calc R U . . .
H2C H 0.909764 0.725003 0.797711 0.040 Uiso 1 1 calc R U . . .
N8 N 0.47947(9) 0.18948(19) 0.43776(14) 0.0646(7) Uani 1 1 d . . . . .
C24 C 0.49703(9) 0.10043(19) 0.41606(12) 0.0402(5) Uani 1 1 d . . . . .
C25 C 0.51803(11) -0.0165(2) 0.39049(13) 0.0560(6) Uani 1 1 d . . . . .
H25A H 0.487314 -0.055539 0.363936 0.084 Uiso 1 1 calc R U . . .
H25B H 0.528942 -0.072355 0.426139 0.084 Uiso 1 1 calc R U . . .
H25C H 0.552048 -0.000740 0.364081 0.084 Uiso 1 1 calc R U . . .

loop_
_atom_site_aniso_label
_atom_site_aniso_U_11
_atom_site_aniso_U_22
_atom_site_aniso_U_33
_atom_site_aniso_U_23
_atom_site_aniso_U_13
_atom_site_aniso_U_12
Fe1 0.02231(12) 0.01391(11) 0.01735(12) 0.00160(7) -0.00382(8) -0.00223(7)
O1 0.0220(5) 0.0180(5) 0.0196(5) 0.0009(4) -0.0039(4) -0.0024(4)
N1 0.0214(6) 0.0189(5) 0.0167(5) 0.0007(5) -0.0018(4) 0.0001(5)
N2 0.0215(6) 0.0168(5) 0.0171(5) 0.0017(4) -0.0028(4) -0.0018(5)
N3 0.0274(6) 0.0161(5) 0.0192(6) 0.0030(5) -0.0060(5) -0.0029(5)
N4 0.0244(6) 0.0203(6) 0.0176(6) 0.0004(5) -0.0034(4) -0.0032(5)
N5 0.0224(6) 0.0151(5) 0.0231(6) -0.0001(5) -0.0060(5) -0.0021(5)
N6 0.0220(6) 0.0190(5) 0.0196(6) 0.0005(5) -0.0026(4) -0.0018(5)
N7 0.0261(6) 0.0165(5) 0.0219(6) 0.0016(4) -0.0042(5) -0.0024(5)
C1 0.0283(7) 0.0220(7) 0.0239(7) -0.0012(6) -0.0038(6) 0.0015(6)
C2 0.0344(8) 0.0260(7) 0.0228(7) 0.0006(6) -0.0058(6) 0.0068(7)
C3 0.0257(8) 0.0340(8) 0.0238(7) -0.0055(6) -0.0069(6) 0.0084(7)
C4 0.0213(7) 0.0305(8) 0.0264(8) -0.0063(6) -0.0024(6) 0.0009(6)
C5 0.0217(7) 0.0241(7) 0.0218(7) -0.0024(6) -0.0003(5) -0.0008(6)
C6 0.0212(6) 0.0218(7) 0.0186(6) -0.0027(5) -0.0014(5) 0.0018(5)
C7 0.0221(6) 0.0176(6) 0.0178(6) 0.0007(5) -0.0004(5) 0.0010(5)
C8 0.0223(6) 0.0184(6) 0.0183(6) -0.0013(5) -0.0027(5) -0.0027(5)
C9 0.0293(7) 0.0172(6) 0.0236(7) 0.0028(5) -0.0071(6) -0.0055(6)
C10 0.0325(8) 0.0207(7) 0.0205(7) 0.0054(6) -0.0035(6) -0.0043(6)
C11 0.0283(7) 0.0155(6) 0.0271(7) 0.0030(6) -0.0080(6) -0.0006(6)
C12 0.0273(7) 0.0236(7) 0.0173(6) 0.0025(5) -0.0048(5) -0.0070(6)
C13 0.0294(8) 0.0319(8) 0.0220(7) 0.0045(6) -0.0020(6) -0.0092(7)
C14 0.0257(7) 0.0392(9) 0.0265(8) 0.0020(7) 0.0017(6) -0.0046(7)
C15 0.0263(7) 0.0297(8) 0.0263(7) -0.0014(6) -0.0012(6) -0.0011(6)
C16 0.0260(7) 0.0214(7) 0.0202(6) 0.0009(5) -0.0021(5) -0.0034(6)
C17 0.0253(7) 0.0159(6) 0.0271(7) 0.0007(5) -0.0070(6) -0.0016(5)
C18 0.0279(7) 0.0173(7) 0.0367(9) -0.0013(6) -0.0056(6) 0.0009(6)
C19 0.0249(7) 0.0240(7) 0.0359(9) -0.0066(6) -0.0025(6) 0.0000(6)
C20 0.0249(7) 0.0254(7) 0.0277(8) -0.0015(6) -0.0017(6) -0.0029(6)
C21 0.0232(7) 0.0181(6) 0.0246(7) 0.0008(5) -0.0049(5) -0.0033(5)
C22 0.0209(6) 0.0191(6) 0.0183(6) -0.0010(5) -0.0014(5) -0.0014(5)
C23 0.0265(7) 0.0168(6) 0.0222(7) 0.0002(5) -0.0005(6) -0.0016(5)
B1 0.0266(8) 0.0150(7) 0.0258(8) 0.0004(6) -0.0015(6) -0.0019(6)
B2 0.0242(8) 0.0312(9) 0.0243(8) -0.0025(7) -0.0046(6) 0.0005(7)
N8 0.0399(10) 0.0353(10) 0.119(2) -0.0112(12) 0.0091(12) -0.0049(8)
C24 0.0295(9) 0.0350(10) 0.0558(13) 0.0001(9) -0.0047(8) -0.0038(8)
C25 0.0476(12) 0.0561(14) 0.0634(15) -0.0262(12) -0.0195(11) 0.0108(11)

loop_
_atom_type_symbol
_atom_type_description
_atom_type_scat_dispersion_real
_atom_type_scat_dispersion_imag
_atom_type_scat_source
C C 0.0033 0.0016 'International Tables Vol C Tables 4.2.6.8 and 6.1.1.4'
H H 0.0000 0.0000 'International Tables Vol C Tables 4.2.6.8 and 6.1.1.4'
B B 0.0013 0.0007 'International Tables Vol C Tables 4.2.6.8 and 6.1.1.4'
Fe Fe 0.3463 0.8444 'International Tables Vol C Tables 4.2.6.8 and 6.1.1.4'
N N 0.0061 0.0033 'International Tables Vol C Tables 4.2.6.8 and 6.1.1.4'
O O 0.0106 0.0060 'International Tables Vol C Tables 4.2.6.8 and 6.1.1.4'

loop_
_geom_angle_atom_site_label_1
_geom_angle_atom_site_label_2
_geom_angle_atom_site_label_3
_geom_angle
_geom_angle_site_symmetry_1
_geom_angle_site_symmetry_3
_geom_angle_publ_flag
N2 Fe1 N3 83.05(5) . . ?
N2 Fe1 N4 86.99(5) . . ?
N2 Fe1 N5 90.30(5) . . ?
N4 Fe1 N3 83.98(6) . . ?
N4 Fe1 N5 166.76(5) . . ?
N5 Fe1 N3 82.83(5) . . ?
N6 Fe1 N2 96.18(5) . . ?
N6 Fe1 N3 178.01(6) . . ?
N6 Fe1 N4 94.15(5) . . ?
N6 Fe1 N5 99.03(5) . . ?
N6 Fe1 N7 89.85(5) . . ?
N7 Fe1 N2 173.91(5) . . ?
N7 Fe1 N3 90.95(5) . . ?
N7 Fe1 N4 93.45(6) . . ?
N7 Fe1 N5 87.90(5) . . ?
C8 O1 C7 102.27(11) . . ?
C7 N1 N2 104.92(12) . . ?
N1 N2 Fe1 138.15(10) . . ?
C8 N2 Fe1 114.04(10) . . ?
C8 N2 N1 107.78(12) . . ?
C9 N3 Fe1 112.37(9) . . ?
C10 N3 Fe1 104.43(9) . . ?
C10 N3 C9 111.36(12) . . ?
C10 N3 C11 113.94(12) . . ?
C11 N3 Fe1 105.23(9) . . ?
C11 N3 C9 109.33(12) . . ?
C12 N4 Fe1 113.13(11) . . ?
C16 N4 Fe1 127.40(11) . . ?
C16 N4 C12 119.00(14) . . ?
C17 N5 Fe1 113.79(11) . . ?
C21 N5 Fe1 127.24(10) . . ?
C21 N5 C17 118.75(14) . . ?
C22 N6 Fe1 170.49(13) . . ?
C23 N7 Fe1 172.54(13) . . ?
C2 C1 H1 120.4 . . ?
C2 C1 C6 119.27(15) . . ?
C6 C1 H1 120.4 . . ?
C1 C2 H2 119.9 . . ?
C3 C2 C1 120.26(16) . . ?
C3 C2 H2 119.9 . . ?
C2 C3 H3 119.8 . . ?
C4 C3 C2 120.46(15) . . ?
C4 C3 H3 119.8 . . ?
C3 C4 H4 120.1 . . ?
C3 C4 C5 119.79(15) . . ?
C5 C4 H4 120.1 . . ?
C4 C5 H5 120.2 . . ?
C4 C5 C6 119.68(15) . . ?
C6 C5 H5 120.2 . . ?
C1 C6 C5 120.53(14) . . ?
C1 C6 C7 119.74(14) . . ?
C5 C6 C7 119.72(14) . . ?
O1 C7 C6 117.75(13) . . ?
N1 C7 O1 112.56(12) . . ?
N1 C7 C6 129.69(14) . . ?
O1 C8 C9 124.12(13) . . ?
N2 C8 O1 112.46(13) . . ?
N2 C8 C9 123.42(13) . . ?
N3 C9 H9A 110.3 . . ?
N3 C9 H9B 110.3 . . ?
C8 C9 N3 106.93(12) . . ?
C8 C9 H9A 110.3 . . ?
C8 C9 H9B 110.3 . . ?
H9A C9 H9B 108.6 . . ?
N3 C10 H10A 110.0 . . ?
N3 C10 H10B 110.0 . . ?
N3 C10 C12 108.61(12) . . ?
H10A C10 H10B 108.3 . . ?
C12 C10 H10A 110.0 . . ?
C12 C10 H10B 110.0 . . ?
N3 C11 H11A 110.2 . . ?
N3 C11 H11B 110.2 . . ?
N3 C11 C17 107.68(12) . . ?
H11A C11 H11B 108.5 . . ?
C17 C11 H11A 110.2 . . ?
C17 C11 H11B 110.2 . . ?
N4 C12 C10 115.02(14) . . ?
N4 C12 C13 121.51(16) . . ?
C13 C12 C10 123.45(14) . . ?
C12 C13 H13 120.4 . . ?
C14 C13 C12 119.18(16) . . ?
C14 C13 H13 120.4 . . ?
C13 C14 H14 120.4 . . ?
C15 C14 C13 119.25(16) . . ?
C15 C14 H14 120.4 . . ?
C14 C15 H15 120.6 . . ?
C14 C15 C16 118.81(16) . . ?
C16 C15 H15 120.6 . . ?
N4 C16 C15 122.25(15) . . ?
N4 C16 H16 118.9 . . ?
C15 C16 H16 118.9 . . ?
N5 C17 C11 114.52(14) . . ?
N5 C17 C18 121.91(15) . . ?
C18 C17 C11 123.55(14) . . ?
C17 C18 H18 120.5 . . ?
C17 C18 C19 119.02(15) . . ?
C19 C18 H18 120.5 . . ?
C18 C19 H19 120.5 . . ?
C18 C19 C20 118.97(16) . . ?
C20 C19 H19 120.5 . . ?
C19 C20 H20 120.4 . . ?
C19 C20 C21 119.13(16) . . ?
C21 C20 H20 120.4 . . ?
N5 C21 C20 122.20(14) . . ?
N5 C21 H21 118.9 . . ?
C20 C21 H21 118.9 . . ?
N6 C22 B1 176.24(16) . . ?
N7 C23 B2 178.38(17) . . ?
C22 B1 H1A 109.5 . . ?
C22 B1 H1B 109.5 . . ?
C22 B1 H1C 109.5 . . ?
H1A B1 H1B 109.5 . . ?
H1A B1 H1C 109.5 . . ?
H1B B1 H1C 109.5 . . ?
C23 B2 H2A 109.5 . . ?
C23 B2 H2B 109.5 . . ?
C23 B2 H2C 109.5 . . ?
H2A B2 H2B 109.5 . . ?
H2A B2 H2C 109.5 . . ?
H2B B2 H2C 109.5 . . ?
N8 C24 C25 177.4(3) . . ?
C24 C25 H25A 109.5 . . ?
C24 C25 H25B 109.5 . . ?
C24 C25 H25C 109.5 . . ?
H25A C25 H25B 109.5 . . ?
H25A C25 H25C 109.5 . . ?
H25B C25 H25C 109.5 . . ?

loop_
_geom_bond_atom_site_label_1
_geom_bond_atom_site_label_2
_geom_bond_distance
_geom_bond_site_symmetry_2
_geom_bond_publ_flag
Fe1 N2 1.9650(12) . ?
Fe1 N3 2.0352(13) . ?
Fe1 N4 1.9669(13) . ?
Fe1 N5 1.9699(14) . ?
Fe1 N6 1.9358(13) . ?
Fe1 N7 1.9517(13) . ?
O1 C7 1.3810(17) . ?
O1 C8 1.3429(17) . ?
N1 N2 1.3930(17) . ?
N1 C7 1.2977(19) . ?
N2 C8 1.2884(19) . ?
N3 C9 1.5059(19) . ?
N3 C10 1.494(2) . ?
N3 C11 1.496(2) . ?
N4 C12 1.353(2) . ?
N4 C16 1.345(2) . ?
N5 C17 1.3643(19) . ?
N5 C21 1.336(2) . ?
N6 C22 1.151(2) . ?
N7 C23 1.148(2) . ?
C1 H1 0.9500 . ?
C1 C2 1.392(2) . ?
C1 C6 1.394(2) . ?
C2 H2 0.9500 . ?
C2 C3 1.389(3) . ?
C3 H3 0.9500 . ?
C3 C4 1.388(3) . ?
C4 H4 0.9500 . ?
C4 C5 1.392(2) . ?
C5 H5 0.9500 . ?
C5 C6 1.397(2) . ?
C6 C7 1.461(2) . ?
C8 C9 1.478(2) . ?
C9 H9A 0.9900 . ?
C9 H9B 0.9900 . ?
C10 H10A 0.9900 . ?
C10 H10B 0.9900 . ?
C10 C12 1.509(2) . ?
C11 H11A 0.9900 . ?
C11 H11B 0.9900 . ?
C11 C17 1.510(2) . ?
C12 C13 1.389(2) . ?
C13 H13 0.9500 . ?
C13 C14 1.388(3) . ?
C14 H14 0.9500 . ?
C14 C15 1.384(2) . ?
C15 H15 0.9500 . ?
C15 C16 1.388(2) . ?
C16 H16 0.9500 . ?
C17 C18 1.384(2) . ?
C18 H18 0.9500 . ?
C18 C19 1.389(3) . ?
C19 H19 0.9500 . ?
C19 C20 1.389(2) . ?
C20 H20 0.9500 . ?
C20 C21 1.390(2) . ?
C21 H21 0.9500 . ?
C22 B1 1.592(2) . ?
C23 B2 1.589(2) . ?
B1 H1A 1.1901 . ?
B1 H1B 1.1901 . ?
B1 H1C 1.1901 . ?
B2 H2A 1.1901 . ?
B2 H2B 1.1901 . ?
B2 H2C 1.1901 . ?
N8 C24 1.133(3) . ?
C24 C25 1.447(3) . ?
C25 H25A 0.9800 . ?
C25 H25B 0.9800 . ?
C25 H25C 0.9800 . ?

loop_
_geom_torsion_atom_site_label_1
_geom_torsion_atom_site_label_2
_geom_torsion_atom_site_label_3
_geom_torsion_atom_site_label_4
_geom_torsion
_geom_torsion_site_symmetry_1
_geom_torsion_site_symmetry_2
_geom_torsion_site_symmetry_3
_geom_torsion_site_symmetry_4
_geom_torsion_publ_flag
Fe1 N2 C8 O1 179.31(9) . . . . ?
Fe1 N2 C8 C9 -0.2(2) . . . . ?
Fe1 N3 C9 C8 -4.52(16) . . . . ?
Fe1 N3 C10 C12 40.22(13) . . . . ?
Fe1 N3 C11 C17 -41.80(13) . . . . ?
Fe1 N4 C12 C10 8.73(16) . . . . ?
Fe1 N4 C12 C13 -173.01(12) . . . . ?
Fe1 N4 C16 C15 172.20(11) . . . . ?
Fe1 N5 C17 C11 -6.78(16) . . . . ?
Fe1 N5 C17 C18 174.63(12) . . . . ?
Fe1 N5 C21 C20 -174.46(11) . . . . ?
O1 C8 C9 N3 -176.22(13) . . . . ?
N1 N2 C8 O1 0.64(17) . . . . ?
N1 N2 C8 C9 -178.91(14) . . . . ?
N2 N1 C7 O1 0.89(16) . . . . ?
N2 N1 C7 C6 -178.99(14) . . . . ?
N2 C8 C9 N3 3.3(2) . . . . ?
N3 C10 C12 N4 -34.02(17) . . . . ?
N3 C10 C12 C13 147.76(14) . . . . ?
N3 C11 C17 N5 33.31(17) . . . . ?
N3 C11 C17 C18 -148.13(15) . . . . ?
N4 C12 C13 C14 -0.2(2) . . . . ?
N5 C17 C18 C19 0.4(2) . . . . ?
C1 C2 C3 C4 -0.6(3) . . . . ?
C1 C6 C7 O1 -168.30(14) . . . . ?
C1 C6 C7 N1 11.6(2) . . . . ?
C2 C1 C6 C5 0.6(2) . . . . ?
C2 C1 C6 C7 -179.74(14) . . . . ?
C2 C3 C4 C5 0.4(2) . . . . ?
C3 C4 C5 C6 0.4(2) . . . . ?
C4 C5 C6 C1 -0.9(2) . . . . ?
C4 C5 C6 C7 179.50(14) . . . . ?
C5 C6 C7 O1 11.3(2) . . . . ?
C5 C6 C7 N1 -168.79(16) . . . . ?
C6 C1 C2 C3 0.1(2) . . . . ?
C7 O1 C8 N2 -0.10(16) . . . . ?
C7 O1 C8 C9 179.44(15) . . . . ?
C7 N1 N2 Fe1 -179.10(12) . . . . ?
C7 N1 N2 C8 -0.92(16) . . . . ?
C8 O1 C7 N1 -0.52(16) . . . . ?
C8 O1 C7 C6 179.37(13) . . . . ?
C9 N3 C10 C12 -81.29(15) . . . . ?
C9 N3 C11 C17 79.10(14) . . . . ?
C10 N3 C9 C8 112.24(14) . . . . ?
C10 N3 C11 C17 -155.59(12) . . . . ?
C10 C12 C13 C14 177.87(15) . . . . ?
C11 N3 C9 C8 -120.97(14) . . . . ?
C11 N3 C10 C12 154.49(12) . . . . ?
C11 C17 C18 C19 -178.03(15) . . . . ?
C12 N4 C16 C15 0.6(2) . . . . ?
C12 C13 C14 C15 0.4(2) . . . . ?
C13 C14 C15 C16 -0.1(2) . . . . ?
C14 C15 C16 N4 -0.4(2) . . . . ?
C16 N4 C12 C10 -178.51(13) . . . . ?
C16 N4 C12 C13 -0.3(2) . . . . ?
C17 N5 C21 C20 -0.2(2) . . . . ?
C17 C18 C19 C20 0.1(2) . . . . ?
C18 C19 C20 C21 -0.7(2) . . . . ?
C19 C20 C21 N5 0.7(2) . . . . ?
C21 N5 C17 C11 178.19(13) . . . . ?
C21 N5 C17 C18 -0.4(2) . . . . ?
